data_2216896
loop_
_publ_author_name
'Wu, Dong-Hui'
'Shi, Jian'
'Shi, Yu-Jun'
'Jiang, Guo-Qing'

_publ_section_title
;Tetrakis(\m-phenoxyacetato-\k^2^<i>O</i>:<i>O</i>')bis[(1,10-phenanthroline-\k^2^<i>N</i>,<i>N</i>')manganese(II)]
 methanol hemisolvate
;
_journal_coeditor_code BH2151
_journal_issue 1
_journal_name_full 'Acta Crystallographica Section E'
_journal_page_first m161
_journal_page_last m161
_journal_paper_doi 10.1107/S1600536807065269
_journal_volume 64
_journal_year 2008
_chemical_formula_iupac '[Mn2 (C8 H7 O3)4 (C12 H8 N2)2], 0.5C H4 O'
_chemical_formula_moiety 'C56 H44 Mn2 N4 O12, 0.5(C H4 O)'
_chemical_formula_sum 'C56.5 H46 Mn2 N4 O12.5'
_chemical_formula_weight 1090.86
_chemical_name_systematic
;
Tetrakis(\m-phenoxyacetato-\k^2^<i>O</i>:<i>O</i>')bis[(1,10-
phenanthroline-\k^2^<i>N</i>,<i>N</i>')manganese(II)] methanol hemisolvate
;
_space_group_IT_number 2
_symmetry_cell_setting triclinic
_symmetry_space_group_name_Hall '-P 1'
_symmetry_space_group_name_H-M 'P -1'
_atom_sites_solution_hydrogens geom
_atom_sites_solution_primary direct
_atom_sites_solution_secondary difmap
_cell_angle_alpha 77.4210(10)
_cell_angle_beta 87.6350(10)
_cell_angle_gamma 84.6290(10)
_cell_formula_units_Z 2
_cell_length_a 12.4627(10)
_cell_length_b 12.8334(10)
_cell_length_c 17.1377(13)
_cell_measurement_reflns_used 14596
_cell_measurement_temperature 193(2)
_cell_measurement_theta_max 28.071
_cell_measurement_theta_min 2.416
_cell_volume 2662.8(4)
_computing_cell_refinement 'SAINT (Bruker, 2000)'
_computing_data_collection 'SMART (Bruker, 2000)'
_computing_data_reduction 'SAINT (Bruker, 2000)'
_computing_molecular_graphics 'SHELXTL (Bruker, 2000)'
_computing_publication_material 'SHELXTL (Bruker, 2000)'
_computing_structure_refinement 'SHELXL97 (Sheldrick, 1997)'
_computing_structure_solution 'SHELXS97 (Sheldrick, 1997)'
_diffrn_ambient_temperature 193(2)
_diffrn_measured_fraction_theta_full 0.982
_diffrn_measured_fraction_theta_max 0.982
_diffrn_measurement_device_type 'Bruker SMART APEX CCD area detector'
_diffrn_measurement_method '\f and \w scans'
_diffrn_radiation_monochromator graphite
_diffrn_radiation_source 'fine-focus sealed tube'
_diffrn_radiation_type MoK\a
_diffrn_radiation_wavelength 0.71073
_diffrn_reflns_av_R_equivalents 0.0300
_diffrn_reflns_av_sigmaI/netI 0.0858
_diffrn_reflns_limit_h_max 15
_diffrn_reflns_limit_h_min -12
_diffrn_reflns_limit_k_max 15
_diffrn_reflns_limit_k_min -15
_diffrn_reflns_limit_l_max 20
_diffrn_reflns_limit_l_min -21
_diffrn_reflns_number 14596
_diffrn_reflns_theta_full 26.00
_diffrn_reflns_theta_max 26.00
_diffrn_reflns_theta_min 1.81
_diffrn_standards_decay_% 0
_diffrn_standards_interval_count 0
_diffrn_standards_interval_time 0
_diffrn_standards_number 0
_exptl_absorpt_coefficient_mu 0.542
_exptl_absorpt_correction_T_max 0.879
_exptl_absorpt_correction_T_min 0.848
_exptl_absorpt_correction_type multi-scan
_exptl_absorpt_process_details '(SADABS; Bruker, 2000)'
_exptl_crystal_colour 'light brown'
_exptl_crystal_density_diffrn 1.363
_exptl_crystal_density_method 'not measured'
_exptl_crystal_description prism
_exptl_crystal_F_000 1126.0
_exptl_crystal_size_max 0.30
_exptl_crystal_size_mid 0.24
_exptl_crystal_size_min 0.22
_refine_diff_density_max 0.969
_refine_diff_density_min -0.532
_refine_ls_extinction_method none
_refine_ls_goodness_of_fit_ref 1.077
_refine_ls_hydrogen_treatment constr
_refine_ls_matrix_type full
_refine_ls_number_parameters 675
_refine_ls_number_reflns 10273
_refine_ls_number_restraints 0
_refine_ls_restrained_S_all 1.077
_refine_ls_R_factor_all 0.1005
_refine_ls_R_factor_gt 0.0663
_refine_ls_shift/su_max 0.000
_refine_ls_shift/su_mean 0.000
_refine_ls_structure_factor_coef Fsqd
_refine_ls_weighting_details 'calc w=1/[\s^2^(Fo^2^)+(0.0726P)^2^] where P=(Fo^2^+2Fc^2^)/3'
_refine_ls_weighting_scheme calc
_refine_ls_wR_factor_gt 0.1422
_refine_ls_wR_factor_ref 0.1487
_reflns_number_gt 6679
_reflns_number_total 10273
_reflns_threshold_expression I>2\s(I)
_cod_data_source_file bh2151.cif
_cod_data_source_block I
_cod_database_code 2216896
_cod_database_fobs_code 2216896

loop_
_symmetry_equiv_pos_as_xyz
'x, y, z'
'-x, -y, -z'

loop_
_atom_site_type_symbol
_atom_site_label
_atom_site_fract_x
_atom_site_fract_y
_atom_site_fract_z
_atom_site_U_iso_or_equiv
_atom_site_adp_type
_atom_site_calc_flag
_atom_site_refinement_flags
_atom_site_occupancy
C C1 -0.14992(18) 0.29242(18) 0.19427(14) 0.0413(8) Uani d G 1
C C2 -0.2086(2) 0.29890(17) 0.12587(12) 0.0528(10) Uani d G 1
H H2 -0.1987 0.3532 0.0811 0.063 Uiso calc R 1
C C3 -0.28204(19) 0.2243(2) 0.12443(12) 0.0400(8) Uani d G 1
H H3 -0.3213 0.2286 0.0787 0.048 Uiso calc R 1
C C4 -0.29687(19) 0.14321(18) 0.19139(14) 0.0448(9) Uani d G 1
H H4 -0.3460 0.0933 0.1904 0.054 Uiso calc R 1
C C5 -0.2382(2) 0.13673(19) 0.25979(12) 0.0525(11) Uani d G 1
H H5 -0.2481 0.0825 0.3046 0.063 Uiso calc R 1
C C6 -0.1647(2) 0.2113(2) 0.26123(12) 0.0533(11) Uani d G 1
H H6 -0.1255 0.2070 0.3070 0.064 Uiso calc R 1
C C7 -0.0082(3) 0.3575(3) 0.2531(2) 0.0420(9) Uani d . 1
H H7A 0.0371 0.2911 0.2558 0.050 Uiso calc R 1
H H7B -0.0486 0.3521 0.3032 0.050 Uiso calc R 1
C C8 0.0627(3) 0.4501(3) 0.24232(19) 0.0309(7) Uani d . 1
C C9 0.5655(3) 0.5993(3) 0.1346(2) 0.0354(7) Uani d . 1
C C10 0.6748(3) 0.5765(3) 0.1533(2) 0.0393(8) Uani d . 1
H H10 0.7077 0.5077 0.1560 0.047 Uiso calc R 1
C C11 0.7337(3) 0.6559(3) 0.1676(2) 0.0408(8) Uani d . 1
H H11 0.8064 0.6402 0.1792 0.049 Uiso calc R 1
C C12 0.6876(3) 0.7566(3) 0.1652(2) 0.0445(9) Uani d . 1
H H12 0.7288 0.8095 0.1741 0.053 Uiso calc R 1
C C13 0.5785(3) 0.7801(3) 0.1493(2) 0.0399(8) Uani d . 1
H H13 0.5458 0.8483 0.1490 0.048 Uiso calc R 1
C C14 0.5185(3) 0.7011(3) 0.1337(2) 0.0442(9) Uani d . 1
H H14 0.4457 0.7172 0.1226 0.053 Uiso calc R 1
C C15 0.4190(3) 0.5449(3) 0.0745(2) 0.0389(8) Uani d . 1
H H15A 0.4078 0.4873 0.0480 0.047 Uiso calc R 1
H H15B 0.4283 0.6086 0.0333 0.047 Uiso calc R 1
C C16 0.3174(3) 0.5660(3) 0.1243(2) 0.0310(7) Uani d . 1
C C17 0.3770(3) 1.0392(3) 0.1738(2) 0.0393(8) Uani d . 1
C C18 0.3870(3) 1.0841(3) 0.2409(2) 0.0452(9) Uani d . 1
H H18 0.3741 1.0449 0.2923 0.054 Uiso calc R 1
C C19 0.4157(3) 1.1856(3) 0.2287(2) 0.0438(9) Uani d . 1
H H19 0.4190 1.2166 0.2727 0.053 Uiso calc R 1
C C20 0.4399(3) 1.2444(3) 0.1549(2) 0.0480(10) Uani d . 1
H H20 0.4620 1.3130 0.1485 0.058 Uiso calc R 1
C C21 0.4307(3) 1.1994(4) 0.0907(3) 0.0535(11) Uani d . 1
H H21 0.4451 1.2389 0.0397 0.064 Uiso calc R 1
C C22 0.4008(3) 1.0974(4) 0.0996(2) 0.0508(10) Uani d . 1
H H22 0.3967 1.0678 0.0549 0.061 Uiso calc R 1
C C23 0.3286(4) 0.8737(3) 0.2547(2) 0.0484(11) Uani d . 1
H H23A 0.2800 0.9126 0.2862 0.058 Uiso calc R 1
H H23B 0.3969 0.8562 0.2819 0.058 Uiso calc R 1
C C24 0.2811(3) 0.7703(3) 0.2477(2) 0.0335(7) Uani d . 1
C C25 -0.1736(4) 0.7864(3) 0.4493(2) 0.0498(10) Uani d . 1
C C26 -0.2615(3) 0.8525(3) 0.4155(3) 0.0514(10) Uani d . 1
H H26 -0.2677 0.8709 0.3602 0.062 Uiso calc R 1
C C27 -0.3402(3) 0.8912(3) 0.4640(2) 0.0439(9) Uani d . 1
H H27 -0.3979 0.9374 0.4412 0.053 Uiso calc R 1
C C28 -0.3331(3) 0.8612(3) 0.5466(2) 0.0410(8) Uani d . 1
H H28 -0.3857 0.8874 0.5793 0.049 Uiso calc R 1
C C29 -0.2472(3) 0.7921(3) 0.5800(2) 0.0440(9) Uani d . 1
H H29 -0.2430 0.7708 0.6353 0.053 Uiso calc R 1
C C30 -0.1684(3) 0.7548(4) 0.5324(2) 0.0461(9) Uani d . 1
H H30 -0.1111 0.7082 0.5556 0.055 Uiso calc R 1
C C31 -0.0959(3) 0.7740(3) 0.3230(2) 0.0464(9) Uani d . 1
H H31A -0.0951 0.8511 0.3061 0.056 Uiso calc R 1
H H31B -0.1633 0.7544 0.3063 0.056 Uiso calc R 1
C C32 -0.0029(3) 0.7204(3) 0.28230(19) 0.0360(8) Uani d . 1
C C33 0.1833(3) 0.9173(3) 0.0287(2) 0.0370(8) Uani d . 1
H H33 0.2324 0.9084 0.0695 0.044 Uiso calc R 1
C C34 0.1832(3) 1.0099(3) -0.0315(2) 0.0450(9) Uani d . 1
H H34 0.2307 1.0612 -0.0304 0.054 Uiso calc R 1
C C35 0.1116(3) 1.0241(3) -0.0925(2) 0.0446(9) Uani d . 1
H H35 0.1099 1.0854 -0.1331 0.054 Uiso calc R 1
C C36 0.0412(3) 0.9455(3) -0.0928(2) 0.0389(8) Uani d . 1
C C37 0.0465(3) 0.8542(3) -0.02921(19) 0.0313(7) Uani d . 1
C C38 -0.0349(3) 0.9524(3) -0.1547(2) 0.0484(10) Uani d . 1
H H38 -0.0397 1.0125 -0.1964 0.058 Uiso calc R 1
C C39 -0.0986(3) 0.8749(3) -0.1535(2) 0.0400(9) Uani d . 1
H H39 -0.1480 0.8822 -0.1940 0.048 Uiso calc R 1
C C40 -0.0930(3) 0.7803(3) -0.0912(2) 0.0404(9) Uani d . 1
C C41 -0.0215(3) 0.7696(3) -0.0285(2) 0.0341(7) Uani d . 1
C C42 -0.1555(3) 0.6923(3) -0.0897(2) 0.0398(8) Uani d . 1
H H42 -0.2046 0.6951 -0.1296 0.048 Uiso calc R 1
C C43 -0.1425(3) 0.6043(4) -0.0292(2) 0.0494(10) Uani d . 1
H H43 -0.1804 0.5451 -0.0287 0.059 Uiso calc R 1
C C44 -0.0725(3) 0.6034(3) 0.0315(2) 0.0420(8) Uani d . 1
H H44 -0.0673 0.5439 0.0737 0.050 Uiso calc R 1
C C45 0.4660(3) 0.4104(3) 0.3261(2) 0.0489(10) Uani d . 1
H H45 0.4630 0.4243 0.2706 0.059 Uiso calc R 1
C C46 0.5584(3) 0.3533(4) 0.3622(2) 0.0520(11) Uani d . 1
H H46 0.6151 0.3290 0.3319 0.062 Uiso calc R 1
C C47 0.5625(4) 0.3341(3) 0.4441(3) 0.0555(12) Uani d . 1
H H47 0.6232 0.2966 0.4697 0.067 Uiso calc R 1
C C48 0.4771(3) 0.3700(3) 0.4897(3) 0.0520(11) Uani d . 1
C C49 0.4763(3) 0.3541(3) 0.5763(3) 0.0514(11) Uani d . 1
H H49 0.5364 0.3193 0.6042 0.062 Uiso calc R 1
C C50 0.3923(3) 0.3878(3) 0.6161(2) 0.0427(9) Uani d . 1
H H50 0.3940 0.3756 0.6715 0.051 Uiso calc R 1
C C51 0.2991(3) 0.4425(3) 0.5758(2) 0.0429(9) Uani d . 1
C C52 0.2071(3) 0.4781(3) 0.6160(2) 0.0407(9) Uani d . 1
H H52 0.2050 0.4660 0.6715 0.049 Uiso calc R 1
C C53 0.1195(3) 0.5313(3) 0.5726(2) 0.0430(9) Uani d . 1
H H53 0.0574 0.5537 0.5986 0.052 Uiso calc R 1
C C54 0.1259(4) 0.5508(4) 0.4887(2) 0.0514(10) Uani d . 1
H H54 0.0674 0.5879 0.4599 0.062 Uiso calc R 1
C C55 0.2979(3) 0.4632(3) 0.4909(2) 0.0407(9) Uani d . 1
C C56 0.3875(3) 0.4251(3) 0.4477(2) 0.0396(9) Uani d . 1
C C57 0.0849(6) 0.9332(6) 0.4635(5) 0.0479(19) Uani d P 0.50
H H57A 0.0356 0.9278 0.4233 0.072 Uiso calc PR 0.50
H H57B 0.1132 1.0022 0.4502 0.072 Uiso calc PR 0.50
H H57C 0.0478 0.9250 0.5144 0.072 Uiso calc PR 0.50
Mn Mn1 0.10626(4) 0.68940(4) 0.13078(3) 0.03282(14) Uani d . 1
Mn Mn2 0.23017(4) 0.55146(4) 0.31185(3) 0.03575(15) Uani d . 1
N N1 0.1173(2) 0.8407(2) 0.03126(18) 0.0357(6) Uani d . 1
N N2 -0.0120(2) 0.6833(2) 0.03250(16) 0.0330(6) Uani d . 1
N N3 0.3823(3) 0.4459(2) 0.36634(18) 0.0380(7) Uani d . 1
N N4 0.2115(3) 0.5187(2) 0.44880(17) 0.0392(7) Uani d . 1
O O1 0.0482(2) 0.5285(2) 0.18646(15) 0.0429(6) Uani d . 1
O O2 0.1310(2) 0.4354(2) 0.29637(15) 0.0419(6) Uani d . 1
O O3 0.23937(19) 0.6113(2) 0.08234(13) 0.0364(5) Uani d . 1
O O4 0.3193(2) 0.5381(2) 0.19865(14) 0.0407(6) Uani d . 1
O O5 0.2302(2) 0.7683(2) 0.18841(14) 0.0422(6) Uani d . 1
O O6 0.2997(2) 0.6956(2) 0.30779(14) 0.0421(6) Uani d . 1
O O7 -0.0072(2) 0.7512(2) 0.20771(14) 0.0419(6) Uani d . 1
O O8 0.0669(2) 0.6563(2) 0.32082(14) 0.0429(6) Uani d . 1
O O9 -0.0808(2) 0.3710(2) 0.18956(16) 0.0488(7) Uani d . 1
O O10 0.5155(2) 0.5172(2) 0.11822(17) 0.0502(7) Uani d . 1
O O11 0.34476(19) 0.93894(19) 0.17765(14) 0.0364(5) Uani d . 1
O O12 -0.0909(2) 0.7446(2) 0.40745(14) 0.0436(6) Uani d . 1
O O13 0.1737(5) 0.8490(6) 0.4676(4) 0.0653(17) Uani d P 0.50
H H13A 0.1493 0.7918 0.4678 0.098 Uiso calc PR 0.50

loop_
_atom_site_aniso_label
_atom_site_aniso_U_11
_atom_site_aniso_U_22
_atom_site_aniso_U_33
_atom_site_aniso_U_12
_atom_site_aniso_U_13
_atom_site_aniso_U_23
C1 0.0321(18) 0.047(2) 0.048(2) -0.0083(16) 0.0017(16) -0.0154(17)
C2 0.039(2) 0.064(3) 0.059(3) -0.0034(19) -0.0030(19) -0.020(2)
C3 0.041(2) 0.047(2) 0.0373(19) -0.0152(16) -0.0023(16) -0.0153(16)
C4 0.052(2) 0.048(2) 0.040(2) -0.0109(18) 0.0000(17) -0.0187(17)
C5 0.047(2) 0.069(3) 0.041(2) -0.036(2) 0.0106(18) -0.0006(19)
C6 0.054(2) 0.063(3) 0.042(2) -0.028(2) -0.0052(19) -0.0007(19)
C7 0.046(2) 0.040(2) 0.038(2) -0.0128(17) -0.0056(16) -0.0006(16)
C8 0.0352(18) 0.0359(18) 0.0220(16) -0.0106(14) 0.0027(13) -0.0045(13)
C9 0.0341(18) 0.0407(19) 0.0306(18) -0.0041(14) 0.0080(14) -0.0066(14)
C10 0.0315(18) 0.041(2) 0.043(2) 0.0055(15) 0.0025(15) -0.0088(16)
C11 0.0355(19) 0.055(2) 0.0354(19) -0.0203(17) 0.0029(15) -0.0103(16)
C12 0.043(2) 0.039(2) 0.051(2) -0.0162(17) 0.0105(18) -0.0062(17)
C13 0.040(2) 0.0389(19) 0.0410(19) -0.0214(15) 0.0001(15) -0.0022(15)
C14 0.041(2) 0.052(2) 0.036(2) -0.0127(17) 0.0000(16) 0.0011(17)
C15 0.046(2) 0.0366(19) 0.0373(19) -0.0051(15) 0.0008(16) -0.0141(15)
C16 0.0316(17) 0.0262(16) 0.0341(19) -0.0034(13) -0.0061(14) -0.0027(13)
C17 0.0369(19) 0.0340(19) 0.046(2) -0.0066(14) -0.0044(16) -0.0050(15)
C18 0.044(2) 0.048(2) 0.051(2) -0.0303(18) 0.0025(18) -0.0148(18)
C19 0.0401(19) 0.055(2) 0.050(2) -0.0270(17) 0.0058(16) -0.0336(19)
C20 0.063(3) 0.035(2) 0.045(2) -0.0208(18) 0.0022(19) -0.0008(16)
C21 0.040(2) 0.060(3) 0.052(2) -0.0241(19) -0.0029(18) 0.014(2)
C22 0.054(2) 0.058(3) 0.042(2) -0.022(2) 0.0002(18) -0.0060(18)
C23 0.078(3) 0.035(2) 0.0332(19) -0.0255(19) -0.0205(19) 0.0022(15)
C24 0.0406(19) 0.0219(16) 0.0368(19) -0.0077(13) -0.0052(15) -0.0008(14)
C25 0.057(2) 0.049(2) 0.042(2) -0.0091(19) 0.0114(18) -0.0055(17)
C26 0.050(2) 0.041(2) 0.058(3) 0.0090(18) 0.0098(19) -0.0052(18)
C27 0.041(2) 0.042(2) 0.046(2) 0.0180(16) 0.0153(17) -0.0147(17)
C28 0.043(2) 0.042(2) 0.039(2) -0.0013(16) 0.0110(16) -0.0127(16)
C29 0.047(2) 0.045(2) 0.043(2) -0.0116(17) 0.0154(17) -0.0158(17)
C30 0.038(2) 0.064(3) 0.038(2) -0.0127(18) 0.0077(16) -0.0131(18)
C31 0.049(2) 0.050(2) 0.038(2) -0.0007(18) 0.0033(17) -0.0077(17)
C32 0.047(2) 0.0372(19) 0.0220(16) -0.0050(15) -0.0011(14) -0.0018(14)
C33 0.0399(19) 0.0396(19) 0.0289(17) -0.0075(15) -0.0081(14) 0.0014(14)
C34 0.047(2) 0.041(2) 0.042(2) -0.0131(17) -0.0026(17) 0.0049(16)
C35 0.047(2) 0.044(2) 0.035(2) -0.0064(17) -0.0016(17) 0.0102(16)
C36 0.046(2) 0.040(2) 0.0242(17) 0.0077(16) -0.0019(15) 0.0005(14)
C37 0.0304(17) 0.0383(18) 0.0235(16) 0.0053(14) 0.0006(13) -0.0070(13)
C38 0.054(2) 0.050(2) 0.034(2) 0.0077(19) -0.0127(17) 0.0049(17)
C39 0.042(2) 0.044(2) 0.0320(18) 0.0144(17) -0.0149(15) -0.0081(15)
C40 0.0336(18) 0.060(2) 0.0252(17) 0.0065(17) -0.0031(14) -0.0077(16)
C41 0.0268(16) 0.0376(19) 0.0351(18) -0.0027(13) -0.0019(13) -0.0017(14)
C42 0.0388(19) 0.048(2) 0.041(2) -0.0062(16) -0.0086(16) -0.0249(17)
C43 0.044(2) 0.062(3) 0.044(2) -0.0156(19) -0.0107(18) -0.0097(19)
C44 0.043(2) 0.052(2) 0.0322(19) -0.0139(17) -0.0020(16) -0.0065(16)
C45 0.058(3) 0.045(2) 0.045(2) -0.0003(19) -0.022(2) -0.0084(18)
C46 0.052(2) 0.061(3) 0.044(2) 0.008(2) -0.0162(19) -0.015(2)
C47 0.061(3) 0.045(2) 0.059(3) -0.0033(19) -0.044(2) 0.0002(19)
C48 0.049(2) 0.041(2) 0.063(3) -0.0059(18) -0.028(2) 0.0015(19)
C49 0.033(2) 0.053(2) 0.060(3) -0.0105(17) -0.0170(19) 0.011(2)
C50 0.036(2) 0.044(2) 0.041(2) -0.0145(16) -0.0165(16) 0.0147(16)
C51 0.045(2) 0.047(2) 0.0339(19) -0.0225(17) -0.0198(16) 0.0090(16)
C52 0.040(2) 0.043(2) 0.039(2) -0.0278(16) -0.0008(16) 0.0012(16)
C53 0.051(2) 0.042(2) 0.037(2) -0.0132(17) -0.0002(17) -0.0077(16)
C54 0.058(3) 0.062(3) 0.0269(19) -0.006(2) -0.0062(17) 0.0067(17)
C55 0.048(2) 0.0348(18) 0.0367(19) -0.0167(16) -0.0159(16) 0.0060(15)
C56 0.053(2) 0.0313(18) 0.0329(18) -0.0128(16) -0.0225(17) 0.0052(14)
C57 0.035(4) 0.043(4) 0.055(5) -0.009(3) -0.008(3) 0.016(3)
Mn1 0.0289(3) 0.0314(3) 0.0355(3) -0.0038(2) -0.0041(2) 0.0000(2)
Mn2 0.0364(3) 0.0314(3) 0.0366(3) -0.0078(2) -0.0083(2) 0.0024(2)
N1 0.0320(15) 0.0337(15) 0.0381(16) 0.0000(12) -0.0022(12) -0.0015(12)
N2 0.0281(14) 0.0394(16) 0.0318(15) -0.0061(12) -0.0016(12) -0.0064(12)
N3 0.0462(17) 0.0304(15) 0.0382(16) -0.0065(13) -0.0141(14) -0.0050(12)
N4 0.0487(18) 0.0388(17) 0.0282(15) -0.0106(14) -0.0076(13) 0.0009(12)
O1 0.0521(15) 0.0384(14) 0.0366(14) -0.0138(12) -0.0076(12) 0.0012(11)
O2 0.0519(15) 0.0366(14) 0.0357(13) -0.0156(11) -0.0117(12) 0.0026(10)
O3 0.0327(12) 0.0483(15) 0.0283(12) 0.0008(11) -0.0049(10) -0.0093(10)
O4 0.0439(14) 0.0495(15) 0.0262(13) 0.0004(11) -0.0043(10) -0.0038(11)
O5 0.0565(16) 0.0384(14) 0.0318(13) -0.0130(12) -0.0175(12) -0.0012(10)
O6 0.0509(15) 0.0380(14) 0.0333(13) -0.0109(11) -0.0137(11) 0.0066(11)
O7 0.0435(14) 0.0519(16) 0.0258(13) 0.0047(12) -0.0031(10) -0.0016(11)
O8 0.0459(15) 0.0510(16) 0.0263(12) 0.0064(12) -0.0057(11) 0.0000(11)
O9 0.0467(15) 0.0524(16) 0.0472(16) -0.0239(13) -0.0109(12) -0.0003(12)
O10 0.0340(14) 0.0604(18) 0.0550(17) 0.0028(12) -0.0024(12) -0.0129(14)
O11 0.0392(13) 0.0359(13) 0.0351(13) -0.0214(10) -0.0053(10) -0.0017(10)
O12 0.0621(17) 0.0379(14) 0.0248(12) 0.0096(12) 0.0077(11) -0.0011(10)
O13 0.055(4) 0.069(4) 0.077(5) -0.015(3) 0.019(3) -0.026(4)

loop_
_atom_type_symbol
_atom_type_description
_atom_type_scat_dispersion_real
_atom_type_scat_dispersion_imag
_atom_type_scat_source
C C 0.0033 0.0016 'International Tables Vol C Tables 4.2.6.8 and 6.1.1.4'
H H 0.0000 0.0000 'International Tables Vol C Tables 4.2.6.8 and 6.1.1.4'
N N 0.0061 0.0033 'International Tables Vol C Tables 4.2.6.8 and 6.1.1.4'
O O 0.0106 0.0060 'International Tables Vol C Tables 4.2.6.8 and 6.1.1.4'
Mn Mn 0.3368 0.7283 'International Tables Vol C Tables 4.2.6.8 and 6.1.1.4'

loop_
_geom_angle_atom_site_label_1
_geom_angle_atom_site_label_2
_geom_angle_atom_site_label_3
_geom_angle
_geom_angle_publ_flag
O9 C1 C2 115.15(19) ?
O9 C1 C6 124.84(19) ?
C2 C1 C6 120.0 ?
C3 C2 C1 120.0 ?
C3 C2 H2 120.0 ?
C1 C2 H2 120.0 ?
C2 C3 C4 120.0 ?
C2 C3 H3 120.0 ?
C4 C3 H3 120.0 ?
C3 C4 C5 120.0 ?
C3 C4 H4 120.0 ?
C5 C4 H4 120.0 ?
C6 C5 C4 120.0 ?
C6 C5 H5 120.0 ?
C4 C5 H5 120.0 ?
C5 C6 C1 120.0 ?
C5 C6 H6 120.0 ?
C1 C6 H6 120.0 ?
O9 C7 C8 111.8(3) ?
O9 C7 H7A 109.3 ?
C8 C7 H7A 109.3 ?
O9 C7 H7B 109.3 ?
C8 C7 H7B 109.3 ?
H7A C7 H7B 107.9 ?
O1 C8 O2 127.6(3) ?
O1 C8 C7 120.6(3) ?
O2 C8 C7 111.9(3) ?
O10 C9 C14 125.8(3) ?
O10 C9 C10 115.7(3) ?
C14 C9 C10 118.4(3) ?
C11 C10 C9 120.0(3) ?
C11 C10 H10 120.0 ?
C9 C10 H10 120.0 ?
C12 C11 C10 121.3(4) ?
C12 C11 H11 119.3 ?
C10 C11 H11 119.3 ?
C11 C12 C13 119.6(3) ?
C11 C12 H12 120.2 ?
C13 C12 H12 120.2 ?
C12 C13 C14 119.7(4) ?
C12 C13 H13 120.2 ?
C14 C13 H13 120.2 ?
C9 C14 C13 120.9(4) ?
C9 C14 H14 119.6 ?
C13 C14 H14 119.6 ?
O10 C15 C16 115.2(3) ?
O10 C15 H15A 108.5 ?
C16 C15 H15A 108.5 ?
O10 C15 H15B 108.5 ?
C16 C15 H15B 108.5 ?
H15A C15 H15B 107.5 ?
O4 C16 O3 127.3(3) ?
O4 C16 C15 119.7(3) ?
O3 C16 C15 113.0(3) ?
C22 C17 O11 116.7(3) ?
C22 C17 C18 119.2(4) ?
O11 C17 C18 124.1(3) ?
C19 C18 C17 118.3(4) ?
C19 C18 H18 120.8 ?
C17 C18 H18 120.8 ?
C18 C19 C20 122.9(3) ?
C18 C19 H19 118.6 ?
C20 C19 H19 118.6 ?
C21 C20 C19 117.9(4) ?
C21 C20 H20 121.1 ?
C19 C20 H20 121.1 ?
C20 C21 C22 121.6(4) ?
C20 C21 H21 119.2 ?
C22 C21 H21 119.2 ?
C17 C22 C21 120.0(4) ?
C17 C22 H22 120.0 ?
C21 C22 H22 120.0 ?
O11 C23 C24 110.2(3) ?
O11 C23 H23A 109.6 ?
C24 C23 H23A 109.6 ?
O11 C23 H23B 109.6 ?
C24 C23 H23B 109.6 ?
H23A C23 H23B 108.1 ?
O5 C24 O6 127.7(3) ?
O5 C24 C23 119.8(3) ?
O6 C24 C23 112.5(3) ?
O12 C25 C26 125.1(4) ?
O12 C25 C30 115.6(4) ?
C26 C25 C30 119.2(4) ?
C25 C26 C27 120.1(4) ?
C25 C26 H26 120.0 ?
C27 C26 H26 120.0 ?
C26 C27 C28 120.2(4) ?
C26 C27 H27 119.9 ?
C28 C27 H27 119.9 ?
C29 C28 C27 119.4(3) ?
C29 C28 H28 120.3 ?
C27 C28 H28 120.3 ?
C30 C29 C28 120.7(4) ?
C30 C29 H29 119.6 ?
C28 C29 H29 119.6 ?
C29 C30 C25 120.3(4) ?
C29 C30 H30 119.9 ?
C25 C30 H30 119.9 ?
O12 C31 C32 112.3(3) ?
O12 C31 H31A 109.1 ?
C32 C31 H31A 109.1 ?
O12 C31 H31B 109.1 ?
C32 C31 H31B 109.1 ?
H31A C31 H31B 107.9 ?
O8 C32 O7 127.1(3) ?
O8 C32 C31 122.1(3) ?
O7 C32 C31 110.8(3) ?
N1 C33 C34 123.9(3) ?
N1 C33 H33 118.0 ?
C34 C33 H33 118.0 ?
C35 C34 C33 118.8(4) ?
C35 C34 H34 120.6 ?
C33 C34 H34 120.6 ?
C34 C35 C36 119.4(3) ?
C34 C35 H35 120.3 ?
C36 C35 H35 120.3 ?
C35 C36 C37 118.0(3) ?
C35 C36 C38 123.4(3) ?
C37 C36 C38 118.6(4) ?
N1 C37 C36 122.3(3) ?
N1 C37 C41 117.6(3) ?
C36 C37 C41 120.0(3) ?
C39 C38 C36 121.3(4) ?
C39 C38 H38 119.3 ?
C36 C38 H38 119.3 ?
C38 C39 C40 121.4(3) ?
C38 C39 H39 119.3 ?
C40 C39 H39 119.3 ?
C41 C40 C42 116.6(3) ?
C41 C40 C39 120.0(4) ?
C42 C40 C39 123.4(3) ?
N2 C41 C40 123.4(3) ?
N2 C41 C37 117.9(3) ?
C40 C41 C37 118.7(3) ?
C43 C42 C40 119.3(3) ?
C43 C42 H42 120.4 ?
C40 C42 H42 120.4 ?
C42 C43 C44 119.6(4) ?
C42 C43 H43 120.2 ?
C44 C43 H43 120.2 ?
N2 C44 C43 123.3(4) ?
N2 C44 H44 118.3 ?
C43 C44 H44 118.3 ?
N3 C45 C46 123.8(4) ?
N3 C45 H45 118.1 ?
C46 C45 H45 118.1 ?
C47 C46 C45 117.6(4) ?
C47 C46 H46 121.2 ?
C45 C46 H46 121.2 ?
C46 C47 C48 121.3(4) ?
C46 C47 H47 119.4 ?
C48 C47 H47 119.4 ?
C47 C48 C56 116.6(4) ?
C47 C48 C49 124.4(4) ?
C56 C48 C49 119.0(4) ?
C50 C49 C48 121.5(4) ?
C50 C49 H49 119.2 ?
C48 C49 H49 119.2 ?
C49 C50 C51 121.2(4) ?
C49 C50 H50 119.4 ?
C51 C50 H50 119.4 ?
C52 C51 C55 117.8(3) ?
C52 C51 C50 123.0(3) ?
C55 C51 C50 119.2(4) ?
C53 C52 C51 119.7(3) ?
C53 C52 H52 120.1 ?
C51 C52 H52 120.1 ?
C52 C53 C54 118.9(4) ?
C52 C53 H53 120.6 ?
C54 C53 H53 120.6 ?
N4 C54 C53 123.0(4) ?
N4 C54 H54 118.5 ?
C53 C54 H54 118.5 ?
N4 C55 C56 118.6(3) ?
N4 C55 C51 121.6(4) ?
C56 C55 C51 119.8(3) ?
N3 C56 C48 123.1(4) ?
N3 C56 C55 117.7(3) ?
C48 C56 C55 119.2(4) ?
O13 C57 H57A 109.5 ?
O13 C57 H57B 109.5 ?
H57A C57 H57B 109.5 ?
O13 C57 H57C 109.5 ?
H57A C57 H57C 109.5 ?
H57B C57 H57C 109.5 ?
O3 Mn1 O7 165.10(9) n
O3 Mn1 O1 89.02(10) n
O7 Mn1 O1 85.90(10) n
O3 Mn1 O5 85.75(10) n
O7 Mn1 O5 85.38(10) n
O1 Mn1 O5 123.41(9) n
O3 Mn1 N1 91.36(10) n
O7 Mn1 N1 99.24(10) n
O1 Mn1 N1 154.47(10) n
O5 Mn1 N1 82.06(9) n
O3 Mn1 N2 96.27(9) n
O7 Mn1 N2 96.98(10) n
O1 Mn1 N2 82.86(10) n
O5 Mn1 N2 153.72(10) n
N1 Mn1 N2 71.72(10) n
O2 Mn2 O6 164.69(10) ?
O2 Mn2 O4 90.14(10) n
O6 Mn2 O4 88.70(10) n
O2 Mn2 N4 95.76(10) n
O6 Mn2 N4 92.14(10) n
O4 Mn2 N4 153.09(11) n
O2 Mn2 N3 101.55(10) n
O6 Mn2 N3 93.36(10) n
O4 Mn2 N3 81.30(10) n
N4 Mn2 N3 71.79(11) n
O2 Mn2 O8 84.33(10) n
O6 Mn2 O8 83.89(10) n
O4 Mn2 O8 125.25(9) n
N4 Mn2 O8 81.54(10) n
N3 Mn2 O8 153.09(10) n
C33 N1 C37 117.5(3) ?
C33 N1 Mn1 126.4(2) ?
C37 N1 Mn1 116.1(2) ?
C44 N2 C41 117.7(3) ?
C44 N2 Mn1 125.9(2) ?
C41 N2 Mn1 116.4(2) ?
C45 N3 C56 117.7(3) ?
C45 N3 Mn2 126.5(2) ?
C56 N3 Mn2 115.7(3) ?
C54 N4 C55 118.9(3) ?
C54 N4 Mn2 125.1(2) ?
C55 N4 Mn2 116.0(3) ?
C8 O1 Mn1 143.6(2) ?
C8 O2 Mn2 123.9(2) ?
C16 O3 Mn1 121.8(2) ?
C16 O4 Mn2 144.6(2) ?
C24 O5 Mn1 148.5(2) ?
C24 O6 Mn2 117.4(2) ?
C32 O7 Mn1 121.6(2) ?
C32 O8 Mn2 145.0(2) ?
C1 O9 C7 116.4(3) ?
C9 O10 C15 116.7(3) ?
C17 O11 C23 117.4(3) ?
C25 O12 C31 116.4(3) ?
C57 O13 H13A 109.5 ?

loop_
_geom_bond_atom_site_label_1
_geom_bond_atom_site_label_2
_geom_bond_distance
_geom_bond_publ_flag
C1 O9 1.374(3) ?
C1 C2 1.3900 ?
C1 C6 1.3900 ?
C2 C3 1.3900 ?
C2 H2 0.9300 ?
C3 C4 1.3900 ?
C3 H3 0.9300 ?
C4 C5 1.3900 ?
C4 H4 0.9300 ?
C5 C6 1.3900 ?
C5 H5 0.9300 ?
C6 H6 0.9300 ?
C7 O9 1.415(4) ?
C7 C8 1.521(5) ?
C7 H7A 0.9700 ?
C7 H7B 0.9700 ?
C8 O1 1.234(4) ?
C8 O2 1.256(4) ?
C9 O10 1.358(5) ?
C9 C14 1.378(5) ?
C9 C10 1.402(5) ?
C10 C11 1.379(5) ?
C10 H10 0.9300 ?
C11 C12 1.356(5) ?
C11 H11 0.9300 ?
C12 C13 1.390(5) ?
C12 H12 0.9300 ?
C13 C14 1.391(5) ?
C13 H13 0.9300 ?
C14 H14 0.9300 ?
C15 O10 1.418(4) ?
C15 C16 1.533(5) ?
C15 H15A 0.9700 ?
C15 H15B 0.9700 ?
C16 O4 1.247(4) ?
C16 O3 1.254(4) ?
C17 C22 1.364(6) ?
C17 O11 1.371(4) ?
C17 C18 1.408(5) ?
C18 C19 1.354(5) ?
C18 H18 0.9300 ?
C19 C20 1.364(6) ?
C19 H19 0.9300 ?
C20 C21 1.361(6) ?
C20 H20 0.9300 ?
C21 C22 1.369(6) ?
C21 H21 0.9300 ?
C22 H22 0.9300 ?
C23 O11 1.419(4) ?
C23 C24 1.532(5) ?
C23 H23A 0.9700 ?
C23 H23B 0.9700 ?
C24 O5 1.227(4) ?
C24 O6 1.257(4) ?
C25 O12 1.366(5) ?
C25 C26 1.385(6) ?
C25 C30 1.397(6) ?
C26 C27 1.386(5) ?
C26 H26 0.9300 ?
C27 C28 1.388(5) ?
C27 H27 0.9300 ?
C28 C29 1.382(6) ?
C28 H28 0.9300 ?
C29 C30 1.369(5) ?
C29 H29 0.9300 ?
C30 H30 0.9300 ?
C31 O12 1.417(4) ?
C31 C32 1.515(5) ?
C31 H31A 0.9700 ?
C31 H31B 0.9700 ?
C32 O8 1.243(4) ?
C32 O7 1.255(4) ?
C33 N1 1.332(5) ?
C33 C34 1.394(5) ?
C33 H33 0.9300 ?
C34 C35 1.372(5) ?
C34 H34 0.9300 ?
C35 C36 1.399(6) ?
C35 H35 0.9300 ?
C36 C37 1.415(5) ?
C36 C38 1.434(5) ?
C37 N1 1.361(4) ?
C37 C41 1.436(5) ?
C38 C39 1.327(6) ?
C38 H38 0.9300 ?
C39 C40 1.429(5) ?
C39 H39 0.9300 ?
C40 C41 1.400(5) ?
C40 C42 1.425(5) ?
C41 N2 1.347(4) ?
C42 C43 1.358(6) ?
C42 H42 0.9300 ?
C43 C44 1.382(5) ?
C43 H43 0.9300 ?
C44 N2 1.332(5) ?
C44 H44 0.9300 ?
C45 N3 1.327(5) ?
C45 C46 1.396(5) ?
C45 H45 0.9300 ?
C46 C47 1.374(6) ?
C46 H46 0.9300 ?
C47 C48 1.397(7) ?
C47 H47 0.9300 ?
C48 C56 1.401(5) ?
C48 C49 1.452(6) ?
C49 C50 1.315(6) ?
C49 H49 0.9300 ?
C50 C51 1.422(5) ?
C50 H50 0.9300 ?
C51 C52 1.405(6) ?
C51 C55 1.421(5) ?
C52 C53 1.385(5) ?
C52 H52 0.9300 ?
C53 C54 1.405(5) ?
C53 H53 0.9300 ?
C54 N4 1.324(5) ?
C54 H54 0.9300 ?
C55 N4 1.373(5) ?
C55 C56 1.421(6) ?
C56 N3 1.365(5) ?
C57 O13 1.465(10) ?
C57 H57A 0.9600 ?
C57 H57B 0.9600 ?
C57 H57C 0.9600 ?
Mn1 O1 2.250(3) y
Mn1 O3 2.094(2) y
Mn1 O5 2.289(2) y
Mn1 O7 2.112(3) y
Mn1 N1 2.299(3) y
Mn1 N2 2.302(3) y
Mn2 O2 2.087(2) y
Mn2 O4 2.227(3) y
Mn2 O6 2.102(2) y
Mn2 O8 2.351(3) y
Mn2 N3 2.327(3) y
Mn2 N4 2.299(3) y
O13 H13A 0.8200 ?

loop_
_geom_hbond_atom_site_label_D
_geom_hbond_atom_site_label_H
_geom_hbond_atom_site_label_A
_geom_hbond_site_symmetry_A
_geom_hbond_distance_DH
_geom_hbond_distance_HA
_geom_hbond_distance_DA
_geom_hbond_angle_DHA
_geom_hbond_publ_flag
C20 H20 O10 1_565 0.93 2.70 3.627(5) 174.9 y
